data_4067826
loop_
_publ_author_name
'Maheswari, K.'
'Reddy, N. Dastagiri'

_publ_section_title
;
 Reactions of N-Monosubstituted Amidines with AlMe3and AlMeCl2: Formation
 of Fused Triazaalane Heterocycles
;
_journal_issue 1
_journal_name_full Organometallics
_journal_page_first 197
_journal_paper_doi 10.1021/om2007375
_journal_volume 31
_journal_year 2012
_chemical_formula_moiety 'C91 H109 Al5 N10, C2.5 H6, C3 H7'
_chemical_formula_sum 'C96.5 H122 Al5 N10'
_chemical_formula_weight 1556.94
_chemical_name_systematic
;
 ?
;
_space_group_IT_number 2
_symmetry_cell_setting triclinic
_symmetry_space_group_name_Hall '-P 1'
_symmetry_space_group_name_H-M 'P -1'
_atom_sites_solution_hydrogens geom
_atom_sites_solution_primary direct
_atom_sites_solution_secondary difmap
_audit_creation_method SHELXL-97
_cell_angle_alpha 89.763(2)
_cell_angle_beta 77.295(2)
_cell_angle_gamma 87.019(2)
_cell_formula_units_Z 2
_cell_length_a 15.0411(4)
_cell_length_b 15.6755(5)
_cell_length_c 21.7746(6)
_cell_measurement_reflns_used 9955
_cell_measurement_temperature 150(2)
_cell_measurement_theta_max 29.3091
_cell_measurement_theta_min 2.5013
_cell_volume 5001.3(3)
_computing_cell_refinement
;
'Tue Jun 07 02:23:04 2011'
;
_computing_data_collection
;
'Tue Jun 07 02:23:04 2011'
;
_computing_data_reduction
;
'Tue Jun 07 02:23:04 2011'
;
_computing_molecular_graphics 'ORTEP III & Olex 2.1'
_computing_publication_material WinGX
_computing_structure_refinement 'SHELXL-97 (Sheldrick, 2008)'
_computing_structure_solution 'SHELXS-97 (Sheldrick, 2008)'
_diffrn_ambient_temperature 150(2)
_diffrn_detector_area_resol_mean 15.9821
_diffrn_measured_fraction_theta_full 0.999
_diffrn_measured_fraction_theta_max 0.999
_diffrn_measurement_device_type 'Xcalibur, Eos'
_diffrn_measurement_method '\w scans'
_diffrn_radiation_monochromator graphite
_diffrn_radiation_source 'fine-focus sealed tube'
_diffrn_radiation_type MoK\a
_diffrn_radiation_wavelength 0.71073
_diffrn_reflns_av_R_equivalents 0.0576
_diffrn_reflns_av_sigmaI/netI 0.0984
_diffrn_reflns_limit_h_max 17
_diffrn_reflns_limit_h_min -17
_diffrn_reflns_limit_k_max 18
_diffrn_reflns_limit_k_min -18
_diffrn_reflns_limit_l_max 25
_diffrn_reflns_limit_l_min -25
_diffrn_reflns_number 41481
_diffrn_reflns_theta_full 25.00
_diffrn_reflns_theta_max 25.00
_diffrn_reflns_theta_min 2.51
_exptl_absorpt_coefficient_mu 0.101
_exptl_absorpt_correction_T_max 0.9880
_exptl_absorpt_correction_T_min 0.9860
_exptl_absorpt_correction_type multi-scan
_exptl_absorpt_process_details
;
'Tue Jun 07 02:23:04 2011'
;
_exptl_crystal_colour colorless
_exptl_crystal_density_diffrn 1.034
_exptl_crystal_density_method 'not measured'
_exptl_crystal_description prismatic
_exptl_crystal_F_000 1672
_exptl_crystal_size_max 0.14
_exptl_crystal_size_mid 0.12
_exptl_crystal_size_min 0.12
_platon_squeeze_details
;
;
_refine_diff_density_max 0.843
_refine_diff_density_min -0.483
_refine_diff_density_rms 0.071
_refine_ls_extinction_method none
_refine_ls_goodness_of_fit_ref 1.037
_refine_ls_hydrogen_treatment constr
_refine_ls_matrix_type full
_refine_ls_number_parameters 957
_refine_ls_number_reflns 17578
_refine_ls_number_restraints 30
_refine_ls_restrained_S_all 1.052
_refine_ls_R_factor_all 0.1221
_refine_ls_R_factor_gt 0.0755
_refine_ls_shift/su_max 0.001
_refine_ls_shift/su_mean 0.000
_refine_ls_structure_factor_coef Fsqd
_refine_ls_weighting_details 'calc w=1/[\s^2^(Fo^2^)+(0.1299P)^2^+0.0000P] where P=(Fo^2^+2Fc^2^)/3'
_refine_ls_weighting_scheme calc
_refine_ls_wR_factor_gt 0.2118
_refine_ls_wR_factor_ref 0.2393
_reflns_number_gt 10703
_reflns_number_total 17578
_reflns_threshold_expression >2\s(I)
_cod_data_source_file om2007375_si_001.cif
_cod_data_source_block Compound_10
_cod_original_cell_volume 5001.3(2)
_cod_original_formula_sum 'C96.50 H122 Al5 N10'
_cod_database_code 4067826

loop_
_symmetry_equiv_pos_as_xyz
'x, y, z'
'-x, -y, -z'

loop_
_atom_site_label
_atom_site_type_symbol
_atom_site_fract_x
_atom_site_fract_y
_atom_site_fract_z
_atom_site_U_iso_or_equiv
_atom_site_adp_type
_atom_site_occupancy
_atom_site_symmetry_multiplicity
_atom_site_calc_flag
_atom_site_refinement_flags
_atom_site_disorder_assembly
_atom_site_disorder_group
Al4 Al 0.72878(7) 0.84898(7) 0.72149(5) 0.0260(3) Uani 1 1 d . A .
Al2 Al 0.76616(6) 0.85691(6) 0.84336(5) 0.0246(3) Uani 1 1 d . . .
Al1 Al 0.82784(7) 1.02530(7) 0.89231(5) 0.0279(3) Uani 1 1 d . . .
Al3 Al 0.90540(7) 0.71806(7) 0.87193(5) 0.0328(3) Uani 1 1 d . . .
N1 N 0.76564(17) 0.97517(18) 0.83418(12) 0.0260(6) Uani 1 1 d . . .
N5 N 0.81796(17) 0.81499(18) 0.76307(13) 0.0260(7) Uani 1 1 d . . .
N2 N 0.80260(19) 0.94455(18) 0.96186(13) 0.0292(7) Uani 1 1 d . . .
N7 N 0.64639(18) 0.81914(18) 0.85891(12) 0.0259(6) Uani 1 1 d . . .
N8 N 0.62787(18) 0.78793(18) 0.75657(13) 0.0283(7) Uani 1 1 d . . .
N3 N 0.83213(18) 0.81971(18) 0.90046(13) 0.0270(7) Uani 1 1 d . . .
N6 N 0.70457(18) 0.96541(18) 0.74386(13) 0.0276(7) Uani 1 1 d . . .
N4 N 0.95084(18) 0.74549(18) 0.78242(14) 0.0303(7) Uani 1 1 d . . .
N9 N 0.6074(2) 0.8011(2) 0.62127(13) 0.0349(7) Uani 1 1 d . . .
C3 C 0.7354(2) 1.0114(2) 0.78824(16) 0.0262(8) Uani 1 1 d . A .
C11 C 0.8181(2) 1.1427(2) 0.75372(16) 0.0318(8) Uani 1 1 d . A .
H11 H 0.8719 1.1087 0.7441 0.038 Uiso 1 1 calc R . .
C12 C 0.7364(2) 1.1057(2) 0.77990(15) 0.0285(8) Uani 1 1 d . . .
C4 C 0.6026(2) 0.7814(2) 0.81820(16) 0.0267(8) Uani 1 1 d . A .
C14 C 0.5982(2) 0.8201(2) 0.92454(16) 0.0281(8) Uani 1 1 d . . .
C1 C 0.8272(2) 0.8602(2) 0.95462(16) 0.0275(8) Uani 1 1 d . . .
C5 C 0.6887(2) 0.8292(2) 0.59812(16) 0.0311(8) Uani 1 1 d . A .
C17 C 0.9439(2) 0.7866(2) 0.67450(16) 0.0276(8) Uani 1 1 d . . .
C18 C 0.5255(2) 0.7265(2) 0.84669(16) 0.0288(8) Uani 1 1 d . . .
C19 C 1.0167(2) 0.8010(2) 0.54410(17) 0.0343(9) Uani 1 1 d . . .
N10 N 0.74834(19) 0.83670(19) 0.63461(13) 0.0324(7) Uani 1 1 d . . .
H10 H 0.8046 0.8357 0.6149 0.039 Uiso 1 1 calc R A .
C2 C 0.9023(2) 0.7818(2) 0.74390(16) 0.0277(8) Uani 1 1 d . . .
C22 C 0.8544(2) 0.8115(2) 1.00742(16) 0.0286(8) Uani 1 1 d . . .
C23 C 1.0445(2) 0.7194(2) 0.75736(18) 0.0337(9) Uani 1 1 d . . .
C24 C 0.6450(2) 1.0114(2) 0.70988(16) 0.0315(8) Uani 1 1 d . A .
C25 C 0.8195(2) 0.7330(2) 1.02495(17) 0.0337(9) Uani 1 1 d . . .
H25 H 0.7733 0.7137 1.0072 0.040 Uiso 1 1 calc R . .
C26 C 0.9596(2) 0.8654(2) 0.64698(17) 0.0341(9) Uani 1 1 d . . .
H26 H 0.9460 0.9147 0.6717 0.041 Uiso 1 1 calc R . .
C27 C 0.7714(2) 0.9768(2) 1.02540(16) 0.0321(8) Uani 1 1 d . . .
C28 C 0.7776(2) 0.8988(3) 0.40267(17) 0.0404(10) Uani 1 1 d . A .
C29 C 0.3930(2) 0.6208(2) 0.91456(18) 0.0375(9) Uani 1 1 d . A .
C30 C 0.7193(2) 0.8532(2) 0.53029(16) 0.0338(9) Uani 1 1 d . . .
C6 C 0.7795(3) 1.1395(2) 0.92371(18) 0.0387(9) Uani 1 1 d . . .
H6A H 0.7786 1.1768 0.8888 0.058 Uiso 1 1 calc R . .
H6B H 0.8177 1.1617 0.9492 0.058 Uiso 1 1 calc R . .
H6C H 0.7187 1.1358 0.9486 0.058 Uiso 1 1 calc R . .
C32 C 0.9957(2) 0.8720(2) 0.58258(17) 0.0371(9) Uani 1 1 d . . .
H32 H 1.0058 0.9258 0.5651 0.045 Uiso 1 1 calc R . .
C33 C 0.9545(3) 0.7890(3) 1.07867(18) 0.0418(10) Uani 1 1 d . . .
H33 H 0.9999 0.8090 1.0969 0.050 Uiso 1 1 calc R . .
C34 C 0.9214(2) 0.8396(2) 1.03584(17) 0.0347(9) Uani 1 1 d . . .
H34 H 0.9443 0.8931 1.0260 0.042 Uiso 1 1 calc R . .
C35 C 0.7621(2) 0.9283(3) 0.51355(17) 0.0374(9) Uani 1 1 d . A .
H35 H 0.7720 0.9642 0.5450 0.045 Uiso 1 1 calc R . .
C36 C 0.5383(3) 0.8887(2) 0.94679(18) 0.0389(9) Uani 1 1 d . . .
H36 H 0.5343 0.9359 0.9213 0.047 Uiso 1 1 calc R . .
C37 C 0.4387(2) 0.7600(2) 0.87507(19) 0.0385(10) Uani 1 1 d . A .
H37 H 0.4244 0.8180 0.8720 0.046 Uiso 1 1 calc R . .
C38 C 0.8200(3) 1.2295(2) 0.74174(17) 0.0383(9) Uani 1 1 d . . .
H38 H 0.8756 1.2527 0.7246 0.046 Uiso 1 1 calc R A .
C39 C 0.3740(2) 0.7078(3) 0.9077(2) 0.0444(10) Uani 1 1 d . . .
H39 H 0.3160 0.7313 0.9256 0.053 Uiso 1 1 calc R A .
C40 C 0.5445(2) 0.6412(2) 0.85208(17) 0.0343(9) Uani 1 1 d . A .
H40 H 0.6022 0.6179 0.8334 0.041 Uiso 1 1 calc R . .
C41 C 0.9218(2) 0.7091(2) 1.09524(17) 0.0361(9) Uani 1 1 d . B .
C42 C 1.0577(3) 0.8969(3) 0.44931(18) 0.0520(12) Uani 1 1 d . . .
H42A H 0.9962 0.9210 0.4583 0.078 Uiso 1 1 calc R . .
H42B H 1.0818 0.8969 0.4047 0.078 Uiso 1 1 calc R . .
H42C H 1.0945 0.9304 0.4698 0.078 Uiso 1 1 calc R . .
C43 C 0.8518(2) 0.6829(2) 1.06802(17) 0.0366(9) Uani 1 1 d . . .
H43 H 0.8266 0.6306 1.0792 0.044 Uiso 1 1 calc R . .
C44 C 0.4791(3) 0.5883(2) 0.88499(18) 0.0397(10) Uani 1 1 d . . .
H44 H 0.4936 0.5302 0.8872 0.048 Uiso 1 1 calc R A .
C45 C 0.5364(3) 0.8166(3) 0.58627(17) 0.0474(11) Uani 1 1 d . A .
C46 C 0.9645(3) 0.7145(3) 0.63678(18) 0.0396(10) Uani 1 1 d . . .
H46 H 0.9546 0.6608 0.6544 0.047 Uiso 1 1 calc R . .
C47 C 0.8177(3) 1.0385(3) 1.04838(18) 0.0449(10) Uani 1 1 d . . .
H47 H 0.8707 1.0590 1.0236 0.054 Uiso 1 1 calc R . .
C48 C 0.6573(3) 1.1583(2) 0.79394(17) 0.0373(9) Uani 1 1 d . A .
H48 H 0.6018 1.1352 0.8116 0.045 Uiso 1 1 calc R . .
C49 C 0.7420(3) 1.2824(2) 0.75447(17) 0.0393(10) Uani 1 1 d . A .
C50 C 0.5521(2) 1.0013(3) 0.72831(19) 0.0407(10) Uani 1 1 d . . .
H50 H 0.5301 0.9635 0.7604 0.049 Uiso 1 1 calc R A .
C51 C 0.9997(3) 0.7220(3) 0.57310(19) 0.0454(10) Uani 1 1 d . . .
H51 H 1.0127 0.6726 0.5485 0.054 Uiso 1 1 calc R . .
C52 C 0.6607(3) 1.2451(3) 0.78178(19) 0.0441(10) Uani 1 1 d . . .
H52 H 0.6072 1.2794 0.7921 0.053 Uiso 1 1 calc R A .
C53 C 0.7903(3) 0.9513(3) 0.45180(17) 0.0420(10) Uani 1 1 d . . .
H53 H 0.8184 1.0026 0.4423 0.050 Uiso 1 1 calc R A .
C54 C 0.5549(3) 0.7519(3) 1.02377(18) 0.0458(11) Uani 1 1 d . . .
H54 H 0.5620 0.7066 1.0502 0.055 Uiso 1 1 calc R . .
C55 C 0.6077(2) 0.7524(2) 0.96376(17) 0.0349(9) Uani 1 1 d . . .
H55 H 0.6498 0.7073 0.9496 0.042 Uiso 1 1 calc R . .
C56 C 1.0585(3) 0.8061(3) 0.47330(18) 0.0447(10) Uani 1 1 d . . .
C57 C 1.0704(3) 0.6338(3) 0.7506(2) 0.0476(11) Uani 1 1 d . . .
H57 H 1.0265 0.5933 0.7603 0.057 Uiso 1 1 calc R . .
C58 C 0.6779(3) 1.0643(2) 0.65962(17) 0.0391(9) Uani 1 1 d . . .
H58 H 0.7404 1.0689 0.6452 0.047 Uiso 1 1 calc R A .
C59 C 0.7061(3) 0.8008(3) 0.48233(18) 0.0454(10) Uani 1 1 d . A .
H59 H 0.6771 0.7500 0.4923 0.054 Uiso 1 1 calc R . .
C7 C 0.9601(2) 1.0093(3) 0.85627(19) 0.0430(10) Uani 1 1 d . . .
H7A H 0.9727 0.9552 0.8348 0.065 Uiso 1 1 calc R . .
H7B H 0.9928 1.0106 0.8895 0.065 Uiso 1 1 calc R . .
H7C H 0.9791 1.0543 0.8270 0.065 Uiso 1 1 calc R . .
C61 C 0.4843(3) 0.8869(3) 1.0070(2) 0.0522(12) Uani 1 1 d . . .
H61 H 0.4428 0.9322 1.0218 0.063 Uiso 1 1 calc R . .
C62 C 0.8112(3) 0.9248(3) 0.33347(18) 0.0525(12) Uani 1 1 d . . .
C8 C 0.8277(3) 0.6215(3) 0.8679(2) 0.0524(12) Uani 1 1 d . . .
H8A H 0.8069 0.5991 0.9094 0.079 Uiso 1 1 calc R . .
H8B H 0.8624 0.5775 0.8410 0.079 Uiso 1 1 calc R . .
H8C H 0.7761 0.6408 0.8513 0.079 Uiso 1 1 calc R . .
C64 C 0.6174(3) 1.1099(3) 0.6311(2) 0.0534(12) Uani 1 1 d . A .
H64 H 0.6395 1.1467 0.5983 0.064 Uiso 1 1 calc R . .
C65 C 0.3210(3) 0.5662(3) 0.9554(2) 0.0508(11) Uani 1 1 d . . .
C66 C 1.1613(3) 0.6074(3) 0.7295(2) 0.0621(14) Uani 1 1 d . . .
H66 H 1.1784 0.5494 0.7255 0.075 Uiso 1 1 calc R . .
C67 C 0.7400(3) 1.3774(3) 0.7370(2) 0.0533(12) Uani 1 1 d . . .
C68 C 0.7355(3) 0.8232(3) 0.41963(19) 0.0485(11) Uani 1 1 d . . .
H68 H 0.7267 0.7865 0.3883 0.058 Uiso 1 1 calc R A .
C69 C 0.4923(3) 0.8171(3) 1.0451(2) 0.0559(13) Uani 1 1 d . . .
H69 H 0.4550 0.8148 1.0852 0.067 Uiso 1 1 calc R . .
C70 C 0.4914(3) 1.0468(3) 0.6995(2) 0.0586(13) Uani 1 1 d . A .
H70 H 0.4289 1.0408 0.7128 0.070 Uiso 1 1 calc R . .
C71 C 0.6937(3) 0.9463(3) 1.06311(18) 0.0437(10) Uani 1 1 d . . .
H71 H 0.6625 0.9044 1.0478 0.052 Uiso 1 1 calc R . .
C72 C 0.7837(4) 1.0702(3) 1.1100(2) 0.0603(13) Uani 1 1 d . . .
H72 H 0.8141 1.1126 1.1254 0.072 Uiso 1 1 calc R . .
C9 C 1.0155(3) 0.7000(3) 0.9055(2) 0.0581(13) Uani 1 1 d . . .
H9A H 1.0457 0.7526 0.9042 0.087 Uiso 1 1 calc R . .
H9B H 1.0558 0.6575 0.8806 0.087 Uiso 1 1 calc R . .
H9C H 0.9989 0.6809 0.9483 0.087 Uiso 1 1 calc R . .
C74 C 0.9630(3) 0.6517(3) 1.1394(2) 0.0529(12) Uani 1 1 d D . .
C75 C 0.7069(4) 1.0399(3) 1.1475(2) 0.0617(14) Uani 1 1 d . . .
H75 H 0.6856 1.0608 1.1883 0.074 Uiso 1 1 calc R . .
C76 C 0.7759(4) 0.8703(4) 0.2888(2) 0.0702(15) Uani 1 1 d . A .
H76A H 0.7985 0.8123 0.2913 0.105 Uiso 1 1 calc R . .
H76B H 0.7961 0.8907 0.2467 0.105 Uiso 1 1 calc R . .
H76C H 0.7104 0.8729 0.2998 0.105 Uiso 1 1 calc R . .
C77 C 0.4929(4) 0.7495(4) 0.5694(2) 0.0758(16) Uani 1 1 d . . .
H77 H 0.5122 0.6936 0.5761 0.091 Uiso 1 1 calc R A .
C78 C 0.5248(3) 1.1016(3) 0.6506(2) 0.0625(14) Uani 1 1 d . . .
H78 H 0.4846 1.1327 0.6310 0.075 Uiso 1 1 calc R A .
C79 C 0.5076(3) 0.8994(3) 0.57431(19) 0.0566(13) Uani 1 1 d . . .
H79 H 0.5389 0.9448 0.5848 0.068 Uiso 1 1 calc R A .
C80 C 0.9136(4) 0.9205(6) 0.3186(2) 0.120(3) Uani 1 1 d . A .
H80A H 0.9347 0.9569 0.3471 0.181 Uiso 1 1 calc R . .
H80B H 0.9358 0.9390 0.2761 0.181 Uiso 1 1 calc R . .
H80C H 0.9358 0.8627 0.3229 0.181 Uiso 1 1 calc R . .
C81 C 1.1092(3) 0.7792(3) 0.7431(2) 0.0552(12) Uani 1 1 d . . .
H81 H 1.0925 0.8371 0.7483 0.066 Uiso 1 1 calc R . .
C82 C 0.3530(3) 0.4733(3) 0.9554(3) 0.0747(16) Uani 1 1 d . A .
H82A H 0.3633 0.4506 0.9134 0.112 Uiso 1 1 calc R . .
H82B H 0.3073 0.4420 0.9827 0.112 Uiso 1 1 calc R . .
H82C H 0.4088 0.4683 0.9700 0.112 Uiso 1 1 calc R . .
C83 C 1.1577(3) 0.7712(4) 0.4621(2) 0.0769(17) Uani 1 1 d . . .
H83A H 1.1897 0.8030 0.4872 0.115 Uiso 1 1 calc R . .
H83B H 1.1863 0.7767 0.4184 0.115 Uiso 1 1 calc R . .
H83C H 1.1593 0.7121 0.4737 0.115 Uiso 1 1 calc R . .
C84 C 0.6617(3) 0.9782(3) 1.1242(2) 0.0573(13) Uani 1 1 d . . .
H84 H 0.6092 0.9574 1.1493 0.069 Uiso 1 1 calc R . .
C86 C 1.0025(4) 0.7545(3) 0.4371(2) 0.0670(14) Uani 1 1 d . . .
H86A H 1.0074 0.6952 0.4477 0.100 Uiso 1 1 calc R . .
H86B H 1.0254 0.7612 0.3927 0.100 Uiso 1 1 calc R . .
H86C H 0.9397 0.7748 0.4482 0.100 Uiso 1 1 calc R . .
C87 C 0.3055(4) 0.5993(4) 1.0241(2) 0.0845(18) Uani 1 1 d . A .
H87A H 0.3628 0.5986 1.0367 0.127 Uiso 1 1 calc R . .
H87B H 0.2648 0.5632 1.0515 0.127 Uiso 1 1 calc R . .
H87C H 0.2792 0.6567 1.0268 0.127 Uiso 1 1 calc R . .
C88 C 1.2004(3) 0.7520(4) 0.7206(3) 0.088(2) Uani 1 1 d . . .
H88 H 1.2444 0.7923 0.7098 0.105 Uiso 1 1 calc R . .
C89 C 0.2332(3) 0.5737(4) 0.9325(3) 0.089(2) Uani 1 1 d . A .
H89A H 0.2114 0.6325 0.9342 0.134 Uiso 1 1 calc R . .
H89B H 0.1884 0.5404 0.9589 0.134 Uiso 1 1 calc R . .
H89C H 0.2441 0.5531 0.8900 0.134 Uiso 1 1 calc R . .
C90 C 0.6879(4) 1.3890(3) 0.6845(3) 0.0878(19) Uani 1 1 d . A .
H90A H 0.7170 1.3536 0.6492 0.132 Uiso 1 1 calc R . .
H90B H 0.6877 1.4477 0.6719 0.132 Uiso 1 1 calc R . .
H90C H 0.6262 1.3728 0.6995 0.132 Uiso 1 1 calc R . .
C91 C 0.3890(5) 0.8510(6) 0.5327(3) 0.101(2) Uani 1 1 d . . .
H91 H 0.3375 0.8631 0.5165 0.121 Uiso 1 1 calc R A .
C92 C 1.2259(3) 0.6667(3) 0.7144(3) 0.0775(17) Uani 1 1 d . . .
H92 H 1.2870 0.6493 0.7000 0.093 Uiso 1 1 calc R . .
C93 C 0.8345(4) 1.4079(3) 0.7109(3) 0.092(2) Uani 1 1 d . A .
H93A H 0.8699 1.4024 0.7425 0.138 Uiso 1 1 calc R . .
H93B H 0.8300 1.4666 0.6989 0.138 Uiso 1 1 calc R . .
H93C H 0.8635 1.3738 0.6748 0.138 Uiso 1 1 calc R . .
C95 C 0.7771(4) 1.0173(4) 0.3242(2) 0.0870(18) Uani 1 1 d . A .
H95A H 0.7117 1.0220 0.3374 0.130 Uiso 1 1 calc R . .
H95B H 0.7949 1.0321 0.2806 0.130 Uiso 1 1 calc R . .
H95C H 0.8032 1.0553 0.3490 0.130 Uiso 1 1 calc R . .
C96 C 0.4350(4) 0.9157(5) 0.5477(3) 0.089(2) Uani 1 1 d . A .
H96 H 0.4173 0.9717 0.5399 0.107 Uiso 1 1 calc R . .
C97 C 0.6963(5) 1.4317(3) 0.7940(3) 0.096(2) Uani 1 1 d . A .
H97A H 0.6346 1.4160 0.8095 0.144 Uiso 1 1 calc R . .
H97B H 0.6964 1.4909 0.7825 0.144 Uiso 1 1 calc R . .
H97C H 0.7302 1.4227 0.8263 0.144 Uiso 1 1 calc R . .
C100 C 0.4155(4) 0.7676(6) 0.5405(3) 0.095(2) Uani 1 1 d . A .
H100 H 0.3847 0.7234 0.5276 0.114 Uiso 1 1 calc R . .
C1S C 0.6278(3) 0.7510(4) 0.18654(16) 0.0937(17) Uiso 0.50 1 d PGD . .
H1SA H 0.6455 0.7423 0.1418 0.141 Uiso 0.50 1 calc PR . .
H1SB H 0.6736 0.7815 0.2005 0.141 Uiso 0.50 1 calc PR . .
H1SC H 0.5706 0.7836 0.1968 0.141 Uiso 0.50 1 calc PR . .
C2S C 0.6185(3) 0.6700(4) 0.21724(15) 0.0937(17) Uiso 0.50 1 d PGD . .
H2SA H 0.5722 0.6408 0.2019 0.112 Uiso 0.50 1 calc PR . .
H2SB H 0.6756 0.6369 0.2030 0.112 Uiso 0.50 1 calc PR . .
C3S C 0.5956(2) 0.6661(3) 0.28454(14) 0.0937(17) Uiso 0.50 1 d PGD . .
H3SA H 0.5385 0.6996 0.2973 0.112 Uiso 0.50 1 calc PR . .
H3SB H 0.6412 0.6980 0.2985 0.112 Uiso 0.50 1 calc PR . .
C4S C 0.5845(3) 0.5868(3) 0.32554(14) 0.0937(17) Uiso 0.50 1 d PGD . .
H4SA H 0.5501 0.5460 0.3082 0.112 Uiso 0.50 1 calc PR . .
H4SB H 0.6441 0.5601 0.3258 0.112 Uiso 0.50 1 calc PR . .
C5S C 0.5357(2) 0.6101(2) 0.39179(13) 0.0937(17) Uiso 0.50 1 d PGD . .
H5SA H 0.4784 0.6398 0.3912 0.141 Uiso 0.50 1 calc PR . .
H5SB H 0.5725 0.6462 0.4102 0.141 Uiso 0.50 1 calc PR . .
H5SC H 0.5248 0.5590 0.4162 0.141 Uiso 0.50 1 calc PR . .
Al5A Al 0.56099(10) 0.74136(9) 0.70195(6) 0.0369(5) Uani 0.828(3) 1 d PGD A 1
C10A C 0.59942(16) 0.62218(9) 0.68313(8) 0.0828(15) Uani 0.828(3) 1 d PGD A 1
H10A H 0.6648 0.6166 0.6708 0.124 Uiso 0.828(3) 1 calc PR A 1
H10B H 0.5736 0.6027 0.6494 0.124 Uiso 0.828(3) 1 calc PR A 1
H10C H 0.5788 0.5884 0.7199 0.124 Uiso 0.828(3) 1 calc PR A 1
C11A C 0.43105(12) 0.77858(17) 0.72523(7) 0.0828(15) Uani 0.828(3) 1 d PGD A 1
H11A H 0.4008 0.7450 0.7598 0.124 Uiso 0.828(3) 1 calc PR A 1
H11B H 0.4037 0.7712 0.6899 0.124 Uiso 0.828(3) 1 calc PR A 1
H11C H 0.4252 0.8377 0.7374 0.124 Uiso 0.828(3) 1 calc PR A 1
Al5B Al 0.60437(10) 0.71090(9) 0.68873(6) 0.0369(5) Uani 0.172(3) 1 d PGD A 2
C10B C 0.70640(15) 0.63136(15) 0.66119(8) 0.0828(15) Uani 0.172(3) 1 d PGD A 2
H10D H 0.7612 0.6619 0.6494 0.124 Uiso 0.172(3) 1 calc PR A 2
H10E H 0.6976 0.5995 0.6256 0.124 Uiso 0.172(3) 1 calc PR A 2
H10F H 0.7115 0.5929 0.6948 0.124 Uiso 0.172(3) 1 calc PR A 2
C11B C 0.47713(12) 0.67888(14) 0.71078(7) 0.0828(15) Uani 0.172(3) 1 d PGD A 2
H11D H 0.4637 0.6572 0.7529 0.124 Uiso 0.172(3) 1 calc PR A 2
H11E H 0.4678 0.6356 0.6821 0.124 Uiso 0.172(3) 1 calc PR A 2
H11F H 0.4375 0.7281 0.7082 0.124 Uiso 0.172(3) 1 calc PR A 2
C50A C 1.0642(3) 0.6362(3) 1.11193(19) 0.0912(17) Uani 0.629(4) 1 d PGD B 1
H50A H 1.0901 0.5978 1.1385 0.137 Uiso 0.629(4) 1 calc PR B 1
H50B H 1.0935 0.6895 1.1093 0.137 Uiso 0.629(4) 1 calc PR B 1
H50C H 1.0730 0.6116 1.0706 0.137 Uiso 0.629(4) 1 calc PR B 1
C51A C 0.9194(3) 0.5669(3) 1.15312(19) 0.0912(17) Uani 0.629(4) 1 d PGD B 1
H51A H 0.9363 0.5308 1.1165 0.137 Uiso 0.629(4) 1 calc PR B 1
H51B H 0.8542 0.5761 1.1641 0.137 Uiso 0.629(4) 1 calc PR B 1
H51C H 0.9400 0.5399 1.1875 0.137 Uiso 0.629(4) 1 calc PR B 1
C52A C 0.9606(3) 0.7063(3) 1.2028(2) 0.0912(17) Uani 0.629(4) 1 d PGD B 1
H52A H 0.8986 0.7234 1.2221 0.137 Uiso 0.629(4) 1 calc PR B 1
H52B H 0.9952 0.7561 1.1922 0.137 Uiso 0.629(4) 1 calc PR B 1
H52C H 0.9866 0.6718 1.2315 0.137 Uiso 0.629(4) 1 calc PR B 1
C52B C 0.8830(3) 0.6169(3) 1.19074(18) 0.0912(17) Uani 0.371(4) 1 d PGD B 2
H52D H 0.8398 0.5919 1.1706 0.137 Uiso 0.371(4) 1 calc PR B 2
H52E H 0.8532 0.6631 1.2176 0.137 Uiso 0.371(4) 1 calc PR B 2
H52F H 0.9071 0.5745 1.2155 0.137 Uiso 0.371(4) 1 calc PR B 2
C51B C 1.0013(3) 0.5646(3) 1.10003(19) 0.0912(17) Uani 0.371(4) 1 d PGD B 2
H51D H 1.0248 0.5247 1.1268 0.137 Uiso 0.371(4) 1 calc PR B 2
H51E H 1.0491 0.5776 1.0647 0.137 Uiso 0.371(4) 1 calc PR B 2
H51F H 0.9526 0.5400 1.0853 0.137 Uiso 0.371(4) 1 calc PR B 2
C50B C 1.0454(3) 0.6865(3) 1.1596(2) 0.0912(17) Uani 0.371(4) 1 d PGD B 2
H50D H 1.0697 0.6448 1.1847 0.137 Uiso 0.371(4) 1 calc PR B 2
H50E H 1.0268 0.7379 1.1839 0.137 Uiso 0.371(4) 1 calc PR B 2
H50F H 1.0914 0.6987 1.1230 0.137 Uiso 0.371(4) 1 calc PR B 2

loop_
_atom_site_aniso_label
_atom_site_aniso_U_11
_atom_site_aniso_U_22
_atom_site_aniso_U_33
_atom_site_aniso_U_23
_atom_site_aniso_U_13
_atom_site_aniso_U_12
Al4 0.0219(5) 0.0313(6) 0.0249(5) 0.0041(5) -0.0048(4) -0.0029(4)
Al2 0.0224(5) 0.0260(6) 0.0255(5) 0.0051(4) -0.0051(4) -0.0020(4)
Al1 0.0295(6) 0.0265(6) 0.0276(6) 0.0044(5) -0.0058(5) -0.0049(4)
Al3 0.0320(6) 0.0327(7) 0.0333(6) 0.0059(5) -0.0072(5) 0.0034(5)
N1 0.0211(14) 0.0305(17) 0.0262(15) 0.0066(13) -0.0052(13) -0.0011(12)
N5 0.0201(14) 0.0294(17) 0.0285(15) 0.0036(13) -0.0057(13) -0.0012(12)
N2 0.0328(16) 0.0301(18) 0.0240(15) 0.0026(13) -0.0048(13) -0.0010(13)
N7 0.0252(15) 0.0279(16) 0.0249(15) 0.0052(13) -0.0056(13) -0.0045(12)
N8 0.0266(15) 0.0324(17) 0.0267(16) 0.0069(13) -0.0069(13) -0.0042(13)
N3 0.0255(15) 0.0296(17) 0.0272(15) 0.0038(13) -0.0075(13) -0.0062(13)
N6 0.0254(15) 0.0301(17) 0.0280(15) 0.0066(13) -0.0073(13) -0.0025(13)
N4 0.0213(15) 0.0327(17) 0.0361(17) 0.0059(14) -0.0056(14) 0.0024(13)
N9 0.0342(17) 0.044(2) 0.0302(16) 0.0066(15) -0.0129(14) -0.0121(15)
C3 0.0201(17) 0.029(2) 0.0265(18) 0.0045(16) 0.0009(15) -0.0006(15)
C11 0.036(2) 0.027(2) 0.032(2) 0.0083(16) -0.0072(17) 0.0035(16)
C12 0.036(2) 0.029(2) 0.0202(17) 0.0057(15) -0.0079(16) 0.0035(16)
C4 0.0222(17) 0.0260(19) 0.0301(19) 0.0052(16) -0.0028(16) 0.0015(15)
C14 0.0210(17) 0.034(2) 0.0279(18) 0.0019(17) -0.0016(15) -0.0065(15)
C1 0.0216(17) 0.031(2) 0.0316(19) 0.0072(16) -0.0093(16) -0.0047(15)
C5 0.032(2) 0.034(2) 0.0285(19) 0.0021(16) -0.0078(17) -0.0036(16)
C17 0.0189(17) 0.032(2) 0.0298(19) 0.0030(16) -0.0018(15) 0.0003(15)
C18 0.0242(18) 0.030(2) 0.034(2) 0.0056(16) -0.0089(16) -0.0067(15)
C19 0.0287(19) 0.036(2) 0.035(2) -0.0032(18) 0.0002(17) -0.0002(16)
N10 0.0221(15) 0.046(2) 0.0284(16) 0.0017(14) -0.0036(13) -0.0007(14)
C2 0.0251(18) 0.0244(19) 0.0317(19) -0.0008(16) -0.0016(16) -0.0028(15)
C22 0.0262(18) 0.032(2) 0.0275(18) 0.0074(16) -0.0052(16) -0.0032(15)
C23 0.0225(18) 0.035(2) 0.042(2) 0.0061(18) -0.0050(17) 0.0023(16)
C24 0.035(2) 0.032(2) 0.0292(19) 0.0015(17) -0.0118(17) 0.0043(16)
C25 0.0303(19) 0.037(2) 0.038(2) 0.0037(18) -0.0152(18) -0.0071(17)
C26 0.0305(19) 0.036(2) 0.033(2) -0.0004(17) -0.0007(17) -0.0037(17)
C27 0.038(2) 0.031(2) 0.0274(19) 0.0048(16) -0.0079(17) 0.0025(17)
C28 0.033(2) 0.061(3) 0.028(2) 0.0036(19) -0.0054(18) -0.0085(19)
C29 0.031(2) 0.036(2) 0.044(2) 0.0032(19) -0.0018(18) -0.0121(17)
C30 0.032(2) 0.042(2) 0.0278(19) 0.0017(17) -0.0073(17) -0.0028(17)
C6 0.047(2) 0.034(2) 0.036(2) 0.0057(18) -0.0100(19) -0.0031(18)
C32 0.037(2) 0.036(2) 0.036(2) 0.0067(18) -0.0009(18) -0.0060(17)
C33 0.044(2) 0.043(2) 0.045(2) 0.003(2) -0.024(2) -0.0041(19)
C34 0.039(2) 0.031(2) 0.036(2) 0.0057(17) -0.0134(18) -0.0070(17)
C35 0.036(2) 0.048(3) 0.028(2) -0.0025(18) -0.0051(18) -0.0090(18)
C36 0.038(2) 0.031(2) 0.042(2) -0.0020(18) 0.0046(19) -0.0034(18)
C37 0.0245(19) 0.034(2) 0.057(3) 0.010(2) -0.0081(19) -0.0028(16)
C38 0.046(2) 0.034(2) 0.037(2) 0.0056(18) -0.0114(19) -0.0101(18)
C39 0.0215(19) 0.043(3) 0.065(3) 0.003(2) -0.0013(19) -0.0056(17)
C40 0.0290(19) 0.032(2) 0.038(2) -0.0026(17) 0.0018(17) -0.0021(16)
C41 0.039(2) 0.037(2) 0.034(2) 0.0081(18) -0.0100(18) 0.0005(18)
C42 0.060(3) 0.064(3) 0.029(2) 0.006(2) 0.002(2) -0.017(2)
C43 0.039(2) 0.034(2) 0.039(2) 0.0109(18) -0.0105(19) -0.0074(17)
C44 0.044(2) 0.024(2) 0.049(2) 0.0037(18) -0.004(2) -0.0067(17)
C45 0.041(2) 0.079(3) 0.025(2) 0.009(2) -0.0104(19) -0.024(2)
C46 0.046(2) 0.032(2) 0.038(2) 0.0035(18) -0.0013(19) 0.0011(18)
C47 0.059(3) 0.043(3) 0.035(2) 0.0022(19) -0.018(2) 0.000(2)
C48 0.035(2) 0.037(2) 0.038(2) 0.0021(18) -0.0032(18) -0.0005(17)
C49 0.062(3) 0.028(2) 0.030(2) 0.0011(17) -0.015(2) 0.0055(19)
C50 0.033(2) 0.046(3) 0.045(2) 0.007(2) -0.0130(19) 0.0009(18)
C51 0.058(3) 0.035(2) 0.039(2) -0.0059(19) -0.003(2) 0.002(2)
C52 0.047(2) 0.039(3) 0.044(2) -0.005(2) -0.010(2) 0.015(2)
C53 0.043(2) 0.050(3) 0.034(2) 0.0050(19) -0.0072(19) -0.017(2)
C54 0.053(3) 0.055(3) 0.030(2) 0.010(2) -0.005(2) -0.016(2)
C55 0.033(2) 0.037(2) 0.034(2) 0.0020(18) -0.0063(18) -0.0056(17)
C56 0.047(2) 0.049(3) 0.032(2) 0.003(2) 0.004(2) -0.004(2)
C57 0.035(2) 0.043(3) 0.061(3) 0.006(2) -0.003(2) 0.0033(19)
C58 0.045(2) 0.043(2) 0.030(2) 0.0099(18) -0.0096(19) -0.0025(19)
C59 0.057(3) 0.044(3) 0.035(2) 0.0016(19) -0.008(2) -0.015(2)
C7 0.036(2) 0.049(3) 0.043(2) 0.005(2) -0.0063(19) -0.0079(19)
C61 0.049(3) 0.045(3) 0.052(3) -0.014(2) 0.012(2) -0.007(2)
C62 0.046(2) 0.082(4) 0.029(2) 0.012(2) -0.005(2) -0.016(2)
C8 0.057(3) 0.035(2) 0.055(3) 0.002(2) 0.007(2) -0.003(2)
C64 0.076(3) 0.048(3) 0.039(2) 0.011(2) -0.021(2) 0.005(2)
C65 0.045(2) 0.042(3) 0.060(3) 0.005(2) 0.003(2) -0.017(2)
C66 0.044(3) 0.044(3) 0.091(4) 0.004(3) -0.003(3) 0.015(2)
C67 0.080(3) 0.032(2) 0.051(3) 0.007(2) -0.022(3) 0.002(2)
C68 0.054(3) 0.059(3) 0.035(2) -0.003(2) -0.012(2) -0.019(2)
C69 0.059(3) 0.064(3) 0.035(2) -0.010(2) 0.017(2) -0.020(2)
C70 0.037(2) 0.075(3) 0.066(3) 0.010(3) -0.020(2) 0.010(2)
C71 0.047(2) 0.043(3) 0.038(2) 0.005(2) -0.004(2) 0.005(2)
C72 0.091(4) 0.046(3) 0.055(3) -0.009(2) -0.043(3) 0.012(3)
C9 0.052(3) 0.076(3) 0.047(3) 0.000(2) -0.019(2) 0.025(2)
C74 0.052(3) 0.056(3) 0.059(3) 0.027(2) -0.029(2) -0.002(2)
C75 0.082(4) 0.064(3) 0.035(2) -0.007(2) -0.013(3) 0.027(3)
C76 0.080(4) 0.099(4) 0.036(2) 0.006(3) -0.020(3) -0.016(3)
C77 0.078(4) 0.110(5) 0.049(3) 0.012(3) -0.026(3) -0.047(3)
C78 0.062(3) 0.070(3) 0.063(3) 0.007(3) -0.034(3) 0.016(3)
C79 0.039(2) 0.088(4) 0.044(3) 0.020(3) -0.013(2) -0.004(2)
C80 0.056(3) 0.263(9) 0.040(3) 0.039(4) 0.000(3) -0.030(5)
C81 0.034(2) 0.045(3) 0.088(4) 0.008(2) -0.014(2) -0.003(2)
C82 0.069(3) 0.048(3) 0.096(4) 0.017(3) 0.010(3) -0.024(3)
C83 0.055(3) 0.105(4) 0.053(3) 0.011(3) 0.023(3) 0.021(3)
C84 0.062(3) 0.069(3) 0.033(2) 0.007(2) 0.002(2) 0.018(3)
C86 0.099(4) 0.062(3) 0.039(2) -0.002(2) -0.006(3) -0.024(3)
C87 0.096(4) 0.090(4) 0.057(3) 0.009(3) 0.016(3) -0.042(3)
C88 0.024(2) 0.065(4) 0.166(6) 0.022(4) -0.006(3) -0.005(2)
C89 0.047(3) 0.090(4) 0.132(5) 0.038(4) -0.013(3) -0.038(3)
C90 0.148(6) 0.050(3) 0.074(4) 0.016(3) -0.049(4) 0.015(3)
C91 0.078(4) 0.169(8) 0.061(4) 0.029(5) -0.031(3) -0.005(5)
C92 0.031(2) 0.062(4) 0.131(5) 0.002(3) -0.003(3) 0.011(2)
C93 0.112(5) 0.037(3) 0.129(5) 0.034(3) -0.027(4) -0.012(3)
C95 0.116(5) 0.096(5) 0.053(3) 0.031(3) -0.023(3) -0.028(4)
C96 0.051(3) 0.151(6) 0.067(4) 0.032(4) -0.019(3) 0.001(4)
C97 0.166(6) 0.034(3) 0.077(4) -0.010(3) -0.007(4) 0.010(3)
C100 0.065(4) 0.165(7) 0.068(4) -0.004(4) -0.029(3) -0.055(4)
Al5A 0.0414(10) 0.0399(9) 0.0326(7) 0.0056(7) -0.0122(7) -0.0159(7)
C10A 0.102(4) 0.103(4) 0.055(3) 0.009(3) -0.037(3) -0.028(3)
C11A 0.102(4) 0.103(4) 0.055(3) 0.009(3) -0.037(3) -0.028(3)
Al5B 0.0414(10) 0.0399(9) 0.0326(7) 0.0056(7) -0.0122(7) -0.0159(7)
C10B 0.102(4) 0.103(4) 0.055(3) 0.009(3) -0.037(3) -0.028(3)
C11B 0.102(4) 0.103(4) 0.055(3) 0.009(3) -0.037(3) -0.028(3)
C50A 0.106(4) 0.095(4) 0.078(3) 0.035(3) -0.039(3) 0.027(3)
C51A 0.106(4) 0.095(4) 0.078(3) 0.035(3) -0.039(3) 0.027(3)
C52A 0.106(4) 0.095(4) 0.078(3) 0.035(3) -0.039(3) 0.027(3)
C52B 0.106(4) 0.095(4) 0.078(3) 0.035(3) -0.039(3) 0.027(3)
C51B 0.106(4) 0.095(4) 0.078(3) 0.035(3) -0.039(3) 0.027(3)
C50B 0.106(4) 0.095(4) 0.078(3) 0.035(3) -0.039(3) 0.027(3)

loop_
_atom_type_symbol
_atom_type_description
_atom_type_scat_dispersion_real
_atom_type_scat_dispersion_imag
_atom_type_scat_source
C C 0.0033 0.0016 'International Tables Vol C Tables 4.2.6.8 and 6.1.1.4'
H H 0.0000 0.0000 'International Tables Vol C Tables 4.2.6.8 and 6.1.1.4'
N N 0.0061 0.0033 'International Tables Vol C Tables 4.2.6.8 and 6.1.1.4'
Al Al 0.0645 0.0514 'International Tables Vol C Tables 4.2.6.8 and 6.1.1.4'

loop_
_geom_angle_atom_site_label_1
_geom_angle_atom_site_label_2
_geom_angle_atom_site_label_3
_geom_angle
N5 Al4 N8 106.09(13)
N5 Al4 N10 120.58(13)
N8 Al4 N10 107.20(13)
N5 Al4 N6 103.47(13)
N8 Al4 N6 109.50(13)
N10 Al4 N6 109.66(13)
N5 Al4 Al2 40.13(9)
N8 Al4 Al2 87.65(9)
N10 Al4 Al2 159.85(10)
N6 Al4 Al2 76.67(9)
N3 Al2 N5 111.44(13)
N3 Al2 N1 112.00(13)
N5 Al2 N1 104.10(13)
N3 Al2 N7 114.32(12)
N5 Al2 N7 103.46(13)
N1 Al2 N7 110.73(12)
N3 Al2 Al4 150.20(10)
N5 Al2 Al4 39.47(8)
N1 Al2 Al4 87.19(9)
N7 Al2 Al4 76.66(9)
N1 Al1 N2 100.64(12)
N1 Al1 C6 115.05(15)
N2 Al1 C6 108.75(14)
N1 Al1 C7 107.28(15)
N2 Al1 C7 105.35(15)
C6 Al1 C7 117.97(18)
N3 Al3 C9 115.51(17)
N3 Al3 N4 100.58(12)
C9 Al3 N4 104.78(16)
N3 Al3 C8 110.64(16)
C9 Al3 C8 119.6(2)
N4 Al3 C8 102.74(16)
C3 N1 Al2 120.3(2)
C3 N1 Al1 128.7(2)
Al2 N1 Al1 110.44(14)
C2 N5 Al4 133.1(2)
C2 N5 Al2 125.8(2)
Al4 N5 Al2 100.39(13)
C1 N2 C27 117.3(3)
C1 N2 Al1 122.6(2)
C27 N2 Al1 119.2(2)
C4 N7 C14 115.2(3)
C4 N7 Al2 128.8(2)
C14 N7 Al2 115.5(2)
C4 N8 Al4 119.7(2)
C4 N8 Al5A 122.0(2)
Al4 N8 Al5A 118.20(15)
C4 N8 Al5B 129.4(2)
Al4 N8 Al5B 107.34(14)
Al5A N8 Al5B 23.0
C1 N3 Al2 122.2(2)
C1 N3 Al3 126.1(2)
Al2 N3 Al3 111.68(15)
C3 N6 C24 116.5(3)
C3 N6 Al4 128.7(2)
C24 N6 Al4 114.8(2)
C2 N4 C23 118.7(3)
C2 N4 Al3 126.5(2)
C23 N4 Al3 114.8(2)
C5 N9 C45 118.5(3)
C5 N9 Al5A 129.7(2)
C45 N9 Al5A 111.7(2)
C5 N9 Al5B 114.5(2)
C45 N9 Al5B 124.5(2)
Al5A N9 Al5B 22.6
N1 C3 N6 122.7(3)
N1 C3 C12 120.6(3)
N6 C3 C12 116.7(3)
C38 C11 C12 120.7(3)
C48 C12 C11 118.1(3)
C48 C12 C3 122.3(3)
C11 C12 C3 119.5(3)
N8 C4 N7 123.2(3)
N8 C4 C18 120.0(3)
N7 C4 C18 116.8(3)
C55 C14 C36 119.9(3)
C55 C14 N7 121.3(3)
C36 C14 N7 118.7(3)
N3 C1 N2 121.7(3)
N3 C1 C22 118.3(3)
N2 C1 C22 119.9(3)
N9 C5 N10 120.6(3)
N9 C5 C30 122.4(3)
N10 C5 C30 117.0(3)
C26 C17 C46 118.5(3)
C26 C17 C2 119.4(3)
C46 C17 C2 122.1(3)
C40 C18 C37 118.4(3)
C40 C18 C4 118.2(3)
C37 C18 C4 122.9(3)
C32 C19 C51 116.4(3)
C32 C19 C56 123.0(3)
C51 C19 C56 120.6(3)
C5 N10 Al4 130.0(2)
N5 C2 N4 123.7(3)
N5 C2 C17 116.7(3)
N4 C2 C17 119.6(3)
C25 C22 C34 118.0(3)
C25 C22 C1 120.6(3)
C34 C22 C1 121.1(3)
C81 C23 C57 119.8(4)
C81 C23 N4 120.3(3)
C57 C23 N4 119.9(3)
C50 C24 C58 119.4(3)
C50 C24 N6 118.2(3)
C58 C24 N6 122.3(3)
C43 C25 C22 121.3(3)
C17 C26 C32 120.7(4)
C47 C27 C71 119.7(4)
C47 C27 N2 120.7(3)
C71 C27 N2 119.6(3)
C68 C28 C53 116.8(3)
C68 C28 C62 122.5(4)
C53 C28 C62 120.7(4)
C44 C29 C39 116.9(3)
C44 C29 C65 123.1(4)
C39 C29 C65 120.0(3)
C35 C30 C59 117.7(3)
C35 C30 C5 120.9(3)
C59 C30 C5 121.4(3)
C19 C32 C26 121.8(4)
C34 C33 C41 121.7(4)
C33 C34 C22 120.7(3)
C53 C35 C30 121.7(4)
C14 C36 C61 119.8(4)
C39 C37 C18 120.5(4)
C49 C38 C11 122.0(4)
C37 C39 C29 121.7(3)
C18 C40 C44 121.2(3)
C33 C41 C43 117.0(3)
C33 C41 C74 121.2(4)
C43 C41 C74 121.8(3)
C25 C43 C41 121.1(3)
C29 C44 C40 121.3(4)
C77 C45 C79 119.6(4)
C77 C45 N9 119.5(4)
C79 C45 N9 120.7(4)
C51 C46 C17 120.2(4)
C27 C47 C72 119.0(4)
C52 C48 C12 120.3(4)
C38 C49 C52 116.9(3)
C38 C49 C67 123.6(4)
C52 C49 C67 119.4(4)
C24 C50 C70 120.8(4)
C46 C51 C19 122.4(4)
C48 C52 C49 121.9(4)
C35 C53 C28 121.3(4)
C69 C54 C55 120.9(4)
C54 C55 C14 119.7(4)
C42 C56 C83 108.3(4)
C42 C56 C86 107.4(4)
C83 C56 C86 111.8(4)
C42 C56 C19 112.2(3)
C83 C56 C19 108.0(3)
C86 C56 C19 109.2(3)
C23 C57 C66 120.6(4)
C64 C58 C24 119.7(4)
C30 C59 C68 120.9(4)
C36 C61 C69 119.6(4)
C76 C62 C80 110.9(5)
C76 C62 C95 106.6(4)
C80 C62 C95 108.7(5)
C76 C62 C28 112.6(4)
C80 C62 C28 108.3(4)
C95 C62 C28 109.7(4)
C78 C64 C58 120.8(4)
C89 C65 C82 109.3(4)
C89 C65 C29 110.2(4)
C82 C65 C29 112.1(3)
C89 C65 C87 110.6(4)
C82 C65 C87 107.1(4)
C29 C65 C87 107.5(4)
C92 C66 C57 119.8(4)
C93 C67 C97 108.2(5)
C93 C67 C90 106.3(4)
C97 C67 C90 111.4(4)
C93 C67 C49 112.1(4)
C97 C67 C49 110.5(4)
C90 C67 C49 108.2(4)
C28 C68 C59 121.6(4)
C54 C69 C61 120.0(4)
C50 C70 C78 119.3(4)
C27 C71 C84 120.2(4)
C75 C72 C47 121.3(5)
C51A C74 C50A 109.5(3)
C51A C74 C41 114.7(3)
C50A C74 C41 109.0(3)
C51A C74 C50B 130.2(3)
C50A C74 C50B 49.66(16)
C41 C74 C50B 114.9(3)
C51A C74 C52B 44.23(14)
C50A C74 C52B 141.5(3)
C41 C74 C52B 108.3(3)
C50B C74 C52B 119.3(3)
C51A C74 C52A 112.4(3)
C50A C74 C52A 103.1(3)
C41 C74 C52A 107.5(3)
C50B C74 C52A 53.83(17)
C52B C74 C52A 74.1(2)
C51A C74 C51B 56.63(19)
C50A C74 C51B 59.61(19)
C41 C74 C51B 106.3(3)
C50B C74 C51B 105.5(3)
C52B C74 C51B 100.7(3)
C52A C74 C51B 145.7(3)
C72 C75 C84 119.1(4)
C45 C77 C100 118.2(6)
C64 C78 C70 119.9(4)
C96 C79 C45 121.8(6)
C23 C81 C88 119.2(4)
C75 C84 C71 120.7(5)
C92 C88 C81 120.8(5)
C96 C91 C100 122.0(6)
C66 C92 C88 119.8(4)
C91 C96 C79 119.8(7)
C91 C100 C77 118.5(6)
C3S C2S C1S 120.0
C2S C3S C4S 127.8
C5S C4S C3S 110.4
N8 Al5A C10A 110.65(10)
N8 Al5A C11A 111.74(10)
C10A Al5A C11A 121.3
N8 Al5A N9 102.82(13)
C10A Al5A N9 104.05(11)
C11A Al5A N9 104.06(10)
C10B Al5B C11B 124.0
C10B Al5B N8 110.23(9)
C11B Al5B N8 109.06(9)
C10B Al5B N9 107.98(11)
C11B Al5B N9 104.78(9)
N8 Al5B N9 97.25(13)

loop_
_geom_bond_atom_site_label_1
_geom_bond_atom_site_label_2
_geom_bond_distance
Al4 N5 1.833(3)
Al4 N8 1.854(3)
Al4 N10 1.859(3)
Al4 N6 1.887(3)
Al4 Al2 2.8355(14)
Al2 N3 1.829(3)
Al2 N5 1.858(3)
Al2 N1 1.863(3)
Al2 N7 1.885(3)
Al1 N1 1.924(3)
Al1 N2 1.955(3)
Al1 C6 1.964(4)
Al1 C7 1.974(4)
Al3 N3 1.914(3)
Al3 C9 1.960(4)
Al3 N4 1.972(3)
Al3 C8 1.974(4)
N1 C3 1.303(4)
N5 C2 1.325(4)
N2 C1 1.354(4)
N2 C27 1.444(4)
N7 C4 1.369(4)
N7 C14 1.453(4)
N8 C4 1.317(4)
N8 Al5A 1.889(3)
N8 Al5B 2.013(3)
N3 C1 1.328(4)
N6 C3 1.381(4)
N6 C24 1.446(4)
N4 C2 1.335(4)
N4 C23 1.433(4)
N9 C5 1.314(4)
N9 C45 1.452(5)
N9 Al5A 1.992(3)
N9 Al5B 2.030(3)
C3 C12 1.489(5)
C11 C38 1.385(5)
C11 C12 1.390(5)
C12 C48 1.389(5)
C4 C18 1.500(5)
C14 C55 1.381(5)
C14 C36 1.383(5)
C1 C22 1.496(5)
C5 N10 1.332(4)
C5 C30 1.499(5)
C17 C26 1.379(5)
C17 C46 1.381(5)
C17 C2 1.506(5)
C18 C40 1.363(5)
C18 C37 1.392(5)
C19 C32 1.376(5)
C19 C51 1.398(5)
C19 C56 1.535(5)
C22 C25 1.382(5)
C22 C34 1.383(5)
C23 C81 1.372(5)
C23 C57 1.378(5)
C24 C50 1.384(5)
C24 C58 1.387(5)
C25 C43 1.374(5)
C26 C32 1.393(5)
C27 C47 1.379(5)
C27 C71 1.379(5)
C28 C68 1.383(6)
C28 C53 1.404(5)
C28 C62 1.541(5)
C29 C44 1.386(5)
C29 C39 1.394(5)
C29 C65 1.536(5)
C30 C35 1.380(5)
C30 C59 1.386(5)
C33 C34 1.380(5)
C33 C41 1.386(5)
C35 C53 1.371(5)
C36 C61 1.383(5)
C37 C39 1.377(5)
C38 C49 1.378(5)
C40 C44 1.392(5)
C41 C43 1.397(5)
C41 C74 1.521(5)
C42 C56 1.516(6)
C45 C77 1.361(6)
C45 C79 1.388(6)
C46 C51 1.378(5)
C47 C72 1.408(6)
C48 C52 1.387(5)
C49 C52 1.394(6)
C49 C67 1.537(5)
C50 C70 1.384(5)
C54 C69 1.364(6)
C54 C55 1.372(5)
C56 C83 1.529(6)
C56 C86 1.534(6)
C57 C66 1.385(6)
C58 C64 1.378(5)
C59 C68 1.389(5)
C61 C69 1.386(6)
C62 C76 1.496(6)
C62 C80 1.500(6)
C62 C95 1.540(7)
C64 C78 1.378(6)
C65 C89 1.509(7)
C65 C82 1.510(6)
C65 C87 1.550(7)
C66 C92 1.367(6)
C67 C93 1.511(7)
C67 C97 1.513(6)
C67 C90 1.525(7)
C70 C78 1.388(6)
C71 C84 1.396(6)
C72 C75 1.366(7)
C74 C51A 1.513(5)
C74 C50A 1.514(5)
C74 C50B 1.530(5)
C74 C52B 1.571(5)
C74 C52A 1.620(6)
C74 C51B 1.625(5)
C75 C84 1.371(7)
C77 C100 1.456(8)
C79 C96 1.358(6)
C81 C88 1.396(6)
C88 C92 1.371(7)
C91 C96 1.338(9)
C91 C100 1.368(9)
C1S C2S 1.4323
C2S C3S 1.4315
C3S C4S 1.5221
C4S C5S 1.5049
Al5A C10A 1.9448
Al5A C11A 1.9660
Al5B C10B 1.9162
Al5B C11B 1.9593

loop_
_platon_squeeze_void_nr
_platon_squeeze_void_average_x
_platon_squeeze_void_average_y
_platon_squeeze_void_average_z
_platon_squeeze_void_volume
_platon_squeeze_void_count_electrons
_platon_squeeze_void_content
1 0.000 0.500 0.500 487 54 ' '
2 0.348 0.534 0.786 13 1 ' '
3 0.652 0.466 0.214 13 1 ' '
